data_1551861
loop_
_publ_author_name
'Bolla, Geetha'
'Nangia, Ashwini'

_publ_section_title
;
 Supramolecular synthon hierarchy in sulfonamide cocrystals with
 <i>syn</i>-amides and <i>N</i>-oxides
;
_journal_issue 4
_journal_name_full IUCrJ
_journal_page_first
;
;
_journal_paper_doi 10.1107/S2052252519005037
_journal_volume 6
_journal_year 2019
_chemical_formula_moiety 'C7 H8 Cl N3 O4 S2, C5 H5 N O'
_chemical_formula_sum 'C12 H13 Cl N4 O5 S2'
_chemical_formula_weight 392.83
_chemical_melting_point 417
_chemical_name_common HCT2HPFORMI
_space_group_crystal_system monoclinic
_space_group_IT_number 14
_space_group_name_Hall '-P 2ybc'
_space_group_name_H-M_alt 'P 1 21/c 1'
_symmetry_space_group_name_Hall '-P 2ybc'
_symmetry_space_group_name_H-M 'P 1 21/c 1'
_atom_sites_solution_hydrogens mixed
_atom_sites_solution_primary direct
_audit_creation_date 2017-06-24
_audit_creation_method
;
Olex2 1.2
(compiled 2017.03.28 svn.r3405 for OlexSys, GUI svn.r5337)
;
_cell_angle_alpha 90
_cell_angle_beta 113.113(9)
_cell_angle_gamma 90
_cell_formula_units_Z 4
_cell_length_a 6.8039(5)
_cell_length_b 13.5399(8)
_cell_length_c 18.8949(13)
_cell_measurement_reflns_used 2169
_cell_measurement_temperature 298(2)
_cell_measurement_theta_max 71.7220
_cell_measurement_theta_min 3.2640
_cell_volume 1601.0(2)
_computing_cell_refinement
;
CrysAlisPro, Agilent Technologies,
Version 1.171.36.28 (release 01-02-2013 CrysAlis171 .NET)
(compiled Feb  1 2013,16:14:44)
;
_computing_data_collection
;
CrysAlisPro, Agilent Technologies,
Version 1.171.36.28 (release 01-02-2013 CrysAlis171 .NET)
(compiled Feb  1 2013,16:14:44)
;
_computing_data_reduction
;
CrysAlisPro, Agilent Technologies,
Version 1.171.36.28 (release 01-02-2013 CrysAlis171 .NET)
(compiled Feb  1 2013,16:14:44)
;
_computing_molecular_graphics 'Olex2 (Dolomanov et al., 2009)'
_computing_publication_material 'Olex2 (Dolomanov et al., 2009)'
_computing_structure_refinement 'ShelXL (Sheldrick, 2015)'
_computing_structure_solution 'SIR2004 (Burla et al., 2007)'
_diffrn_ambient_temperature 298(2)
_diffrn_detector_area_resol_mean 16.3291
_diffrn_measured_fraction_theta_full 1.000
_diffrn_measured_fraction_theta_max 1.000
_diffrn_measurement_details
;
#__ type_ start__ end____ width___ exp.time_
  1 omega   -4.00   21.00   1.0000   15.0000
omega____ theta____ kappa____ phi______ frames
    -        0.0000  -99.0000  150.0000 25

#__ type_ start__ end____ width___ exp.time_
  2 omega    9.00   35.00   1.0000   15.0000
omega____ theta____ kappa____ phi______ frames
    -        0.0000   57.0000  120.0000 26

#__ type_ start__ end____ width___ exp.time_
  3 omega  -77.00   14.00   1.0000   15.0000
omega____ theta____ kappa____ phi______ frames
    -      -42.5000  111.0000   30.0000 91

#__ type_ start__ end____ width___ exp.time_
  4 omega -106.00  -24.00   1.0000   15.0000
omega____ theta____ kappa____ phi______ frames
    -      -42.5000  -57.0000  -60.0000 82

#__ type_ start__ end____ width___ exp.time_
  5 omega   -9.00   17.00   1.0000   15.0000
omega____ theta____ kappa____ phi______ frames
    -      -42.5000   37.0000 -180.0000 26

#__ type_ start__ end____ width___ exp.time_
  6 omega -115.00  -59.00   1.0000   15.0000
omega____ theta____ kappa____ phi______ frames
    -      -42.5000  -37.0000    0.0000 56

#__ type_ start__ end____ width___ exp.time_
  7 omega   33.00   80.00   1.0000   15.0000
omega____ theta____ kappa____ phi______ frames
    -       54.8467  -77.0000 -150.0000 47

#__ type_ start__ end____ width___ exp.time_
  8 omega   55.00   93.00   1.0000   14.0000
omega____ theta____ kappa____ phi______ frames
    -      109.6934  -25.0000    0.0000 38

#__ type_ start__ end____ width___ exp.time_
  9 omega   39.00   78.00   1.0000   14.0000
omega____ theta____ kappa____ phi______ frames
    -      109.6934  -37.0000  120.0000 39

#__ type_ start__ end____ width___ exp.time_
 10 omega   39.00   92.00   1.0000   14.0000
omega____ theta____ kappa____ phi______ frames
    -      109.6934  -37.0000  -90.0000 53

#__ type_ start__ end____ width___ exp.time_
 11 omega   42.00  129.00   1.0000   14.0000
omega____ theta____ kappa____ phi______ frames
    -      109.6934  -77.0000  -30.0000 87

#__ type_ start__ end____ width___ exp.time_
 12 omega   84.00  159.00   1.0000   14.0000
omega____ theta____ kappa____ phi______ frames
    -      109.6934   37.0000 -120.0000 75

#__ type_ start__ end____ width___ exp.time_
 13 omega   38.00   89.00   1.0000   14.0000
omega____ theta____ kappa____ phi______ frames
    -      109.6934  -37.0000  -30.0000 51

#__ type_ start__ end____ width___ exp.time_
 14 omega   44.00  113.00   1.0000   14.0000
omega____ theta____ kappa____ phi______ frames
    -      109.6934 -111.0000  -30.0000 69

#__ type_ start__ end____ width___ exp.time_
 15 omega   38.00   90.00   1.0000   14.0000
omega____ theta____ kappa____ phi______ frames
    -      109.6934  -25.0000 -150.0000 52

#__ type_ start__ end____ width___ exp.time_
 16 omega   62.00   88.00   1.0000   14.0000
omega____ theta____ kappa____ phi______ frames
    -      109.6934  -25.0000   60.0000 26
;
_diffrn_measurement_device_type 'Xcalibur, Eos, Gemini'
_diffrn_measurement_method '\w scans'
_diffrn_orient_matrix_UB_11 0.0260864000
_diffrn_orient_matrix_UB_12 0.1105702000
_diffrn_orient_matrix_UB_13 -0.0134630000
_diffrn_orient_matrix_UB_21 0.0850837000
_diffrn_orient_matrix_UB_22 0.0184972000
_diffrn_orient_matrix_UB_23 0.0873738000
_diffrn_orient_matrix_UB_31 0.2296154000
_diffrn_orient_matrix_UB_32 -0.0194682000
_diffrn_orient_matrix_UB_33 0.0065369000
_diffrn_radiation_monochromator graphite
_diffrn_radiation_type CuK\a
_diffrn_radiation_wavelength 1.54184
_diffrn_reflns_av_R_equivalents 0.0239
_diffrn_reflns_av_unetI/netI 0.0354
_diffrn_reflns_Laue_measured_fraction_full 1.000
_diffrn_reflns_Laue_measured_fraction_max 1.000
_diffrn_reflns_limit_h_max 8
_diffrn_reflns_limit_h_min -5
_diffrn_reflns_limit_k_max 16
_diffrn_reflns_limit_k_min -16
_diffrn_reflns_limit_l_max 21
_diffrn_reflns_limit_l_min -22
_diffrn_reflns_number 5295
_diffrn_reflns_point_group_measured_fraction_full 1.000
_diffrn_reflns_point_group_measured_fraction_max 1.000
_diffrn_reflns_theta_full 67.064
_diffrn_reflns_theta_max 67.064
_diffrn_reflns_theta_min 4.139
_diffrn_source 'Enhance (Cu) X-ray Source'
_exptl_absorpt_coefficient_mu 4.867
_exptl_absorpt_correction_T_max 1.00000
_exptl_absorpt_correction_T_min 0.62290
_exptl_absorpt_correction_type multi-scan
_exptl_absorpt_process_details
;
CrysAlisPro, Agilent Technologies,
Version 1.171.36.28 (release 01-02-2013 CrysAlis171 .NET)
(compiled Feb  1 2013,16:14:44)
Empirical absorption correction using spherical harmonics,
 implemented in SCALE3 ABSPACK scaling algorithm.
;
_exptl_crystal_colour COLORLES
_exptl_crystal_density_diffrn 1.630
_exptl_crystal_density_method 'not measured'
_exptl_crystal_description PLATE
_exptl_crystal_F_000 808
_exptl_crystal_size_max 0.24
_exptl_crystal_size_mid 0.22
_exptl_crystal_size_min 0.21
_refine_diff_density_max 0.937
_refine_diff_density_min -0.416
_refine_diff_density_rms 0.108
_refine_ls_extinction_method none
_refine_ls_goodness_of_fit_ref 1.155
_refine_ls_hydrogen_treatment mixed
_refine_ls_matrix_type full
_refine_ls_number_parameters 226
_refine_ls_number_reflns 2853
_refine_ls_number_restraints 0
_refine_ls_restrained_S_all 1.155
_refine_ls_R_factor_all 0.0790
_refine_ls_R_factor_gt 0.0717
_refine_ls_shift/su_max 0.000
_refine_ls_shift/su_mean 0.000
_refine_ls_structure_factor_coef Fsqd
_refine_ls_weighting_details 'w=1/[\s^2^(Fo^2^)+(0.0776P)^2^+5.6938P] where P=(Fo^2^+2Fc^2^)/3'
_refine_ls_weighting_scheme calc
_refine_ls_wR_factor_gt 0.1946
_refine_ls_wR_factor_ref 0.1991
_reflns_Friedel_coverage 0.000
_reflns_number_gt 2452
_reflns_number_total 2853
_reflns_threshold_expression 'I > 2\s(I)'
_cod_data_source_file lq5020.cif
_cod_data_source_block HCT2HPFORMI
_cod_database_code 1551861
_publcif_datablock.id {d6af9464-a43b-41c3-acb2-cacf525e3008}

_shelx_shelxl_version_number 2016/6
_chemical_oxdiff_formula 'C H N O S CL'
_chemical_oxdiff_usercomment GEETHA
_shelx_space_group_comment
;
The symmetry employed for this shelxl refinement is uniquely defined
by the following loop, which should always be used as a source of
symmetry information in preference to the above space-group names.
They are only intended as comments.
;
_reflns_odcompleteness_completeness 99.93
_reflns_odcompleteness_iscentric 1
_reflns_odcompleteness_theta 66.97
_olex2_refinement_description
;
1. Fixed Uiso
 At 1.2 times of:
  All C(H) groups, All C(H,H) groups, All N(H) groups
 At 1.5 times of:
  All N(H,H) groups
2.a Secondary CH2 refined with riding coordinates:
 C7(H7A,H7B)
2.b Aromatic/amide H refined with riding coordinates:
 N1(H1), C1(H1A), N4(H4A), C4(H4), C10(H10), C9(H9), C12(H12), C11(H11)
;
_olex2_submission_special_instructions 'No special instructions were received'

loop_
_space_group_symop_operation_xyz
'x, y, z'
'-x, y+1/2, -z+1/2'
'-x, -y, -z'
'x, -y-1/2, z-1/2'

loop_
_atom_site_label
_atom_site_type_symbol
_atom_site_fract_x
_atom_site_fract_y
_atom_site_fract_z
_atom_site_U_iso_or_equiv
_atom_site_adp_type
_atom_site_occupancy
_atom_site_site_symmetry_order
_atom_site_calc_flag
_atom_site_refinement_flags_posn
S1 S 1.0251(2) 0.96072(9) 0.23417(7) 0.0386(4) Uani 1 1 d .
S2 S 0.6075(2) 0.88597(10) -0.06776(7) 0.0360(4) Uani 1 1 d .
Cl Cl 0.6403(2) 0.64941(10) -0.02654(8) 0.0481(4) Uani 1 1 d .
N1 N 0.9922(8) 0.7417(3) 0.2553(2) 0.0400(11) Uani 1 1 d .
H1 H 1.005898 0.679381 0.264620 0.048 Uiso 1 1 calc R
O5 O 0.4990(7) 0.1993(3) 0.7384(2) 0.0503(10) Uani 1 1 d .
O1 O 0.3889(6) 0.8566(3) -0.0968(2) 0.0504(10) Uani 1 1 d .
C2 C 0.7302(8) 0.8386(4) 0.0268(3) 0.0311(10) Uani 1 1 d .
C5 C 0.9057(7) 0.7729(3) 0.1812(3) 0.0284(10) Uani 1 1 d .
O3 O 1.1585(8) 1.0226(4) 0.2102(3) 0.0690(15) Uani 1 1 d .
C3 C 0.7381(8) 0.7376(4) 0.0454(3) 0.0303(10) Uani 1 1 d .
O2 O 0.6563(7) 0.9897(3) -0.0623(2) 0.0488(10) Uani 1 1 d .
C1 C 0.8142(8) 0.9053(4) 0.0860(3) 0.0305(10) Uani 1 1 d .
H1A H 0.812925 0.972270 0.075000 0.037 Uiso 1 1 calc R
N4 N 0.6414(8) 0.1854(4) 0.8689(3) 0.0471(12) Uani 1 1 d .
H4A H 0.624427 0.122438 0.864219 0.057 Uiso 1 1 calc R
C6 C 0.9003(7) 0.8741(3) 0.1616(3) 0.0277(10) Uani 1 1 d .
C4 C 0.8247(8) 0.7056(4) 0.1198(3) 0.0327(11) Uani 1 1 d .
H4 H 0.830177 0.638217 0.130103 0.039 Uiso 1 1 calc R
N3 N 0.7289(10) 0.8343(4) -0.1158(3) 0.0486(13) Uani 1 1 d .
H3A H 0.659(13) 0.789(6) -0.143(5) 0.073 Uiso 1 1 d R
H3B H 0.809(13) 0.871(6) -0.128(5) 0.073 Uiso 1 1 d R
C8 C 0.5758(9) 0.2404(4) 0.8028(3) 0.0400(13) Uani 1 1 d .
N2 N 1.1799(8) 0.8930(3) 0.3052(2) 0.0383(10) Uani 1 1 d .
H2 H 1.292(10) 0.874(5) 0.297(4) 0.046 Uiso 1 1 d R
C10 C 0.6970(10) 0.3812(5) 0.8866(4) 0.0597(17) Uani 1 1 d .
H10 H 0.717143 0.449097 0.893087 0.072 Uiso 1 1 calc R
C7 C 1.0620(9) 0.8101(4) 0.3187(3) 0.0400(12) Uani 1 1 d .
H7A H 1.152540 0.775732 0.365135 0.048 Uiso 1 1 calc R
H7B H 0.938487 0.834933 0.326663 0.048 Uiso 1 1 calc R
O4 O 0.8730(8) 1.0076(4) 0.2566(3) 0.0669(14) Uani 1 1 d .
C9 C 0.6070(9) 0.3438(4) 0.8151(4) 0.0458(14) Uani 1 1 d .
H9 H 0.564476 0.386264 0.773084 0.055 Uiso 1 1 calc R
C12 C 0.7305(10) 0.2225(5) 0.9406(4) 0.0532(16) Uani 1 1 d .
H12 H 0.770854 0.180225 0.982657 0.064 Uiso 1 1 calc R
C11 C 0.7613(11) 0.3196(6) 0.9518(4) 0.0593(17) Uani 1 1 d .
H11 H 0.823437 0.345789 1.001181 0.071 Uiso 1 1 calc R

loop_
_atom_site_aniso_label
_atom_site_aniso_U_11
_atom_site_aniso_U_22
_atom_site_aniso_U_33
_atom_site_aniso_U_23
_atom_site_aniso_U_13
_atom_site_aniso_U_12
S1 0.0564(8) 0.0231(6) 0.0294(7) -0.0020(5) 0.0093(6) -0.0014(5)
S2 0.0416(7) 0.0325(7) 0.0281(6) 0.0029(5) 0.0072(5) -0.0008(5)
Cl 0.0631(9) 0.0322(7) 0.0411(7) -0.0117(5) 0.0120(6) -0.0073(6)
N1 0.057(3) 0.025(2) 0.034(2) 0.0061(18) 0.013(2) 0.001(2)
O5 0.051(2) 0.054(3) 0.047(2) 0.003(2) 0.0203(19) 0.007(2)
O1 0.039(2) 0.056(3) 0.046(2) 0.0097(19) 0.0057(18) 0.0026(19)
C2 0.032(3) 0.029(3) 0.029(2) 0.002(2) 0.008(2) 0.001(2)
C5 0.026(2) 0.026(2) 0.033(2) 0.0031(19) 0.0115(19) 0.0016(18)
O3 0.092(4) 0.054(3) 0.047(3) -0.001(2) 0.012(2) -0.043(3)
C3 0.031(2) 0.024(2) 0.034(3) -0.006(2) 0.010(2) -0.0004(19)
O2 0.068(3) 0.033(2) 0.036(2) 0.0059(16) 0.0106(19) -0.0034(19)
C1 0.034(3) 0.023(2) 0.034(3) 0.001(2) 0.013(2) 0.0027(19)
N4 0.049(3) 0.045(3) 0.052(3) 0.019(2) 0.025(2) 0.010(2)
C6 0.030(2) 0.023(2) 0.028(2) -0.0011(19) 0.0094(19) 0.0014(19)
C4 0.036(3) 0.020(2) 0.041(3) 0.001(2) 0.015(2) 0.000(2)
N3 0.066(4) 0.044(3) 0.041(3) -0.002(2) 0.026(3) -0.011(2)
C8 0.034(3) 0.044(3) 0.047(3) 0.011(3) 0.021(2) 0.012(2)
N2 0.042(3) 0.036(2) 0.031(2) -0.0011(19) 0.0078(19) 0.003(2)
C10 0.050(4) 0.051(4) 0.079(5) -0.003(4) 0.026(3) -0.006(3)
C7 0.054(3) 0.035(3) 0.031(3) 0.006(2) 0.017(2) 0.005(2)
O4 0.085(3) 0.061(3) 0.046(2) -0.005(2) 0.017(2) 0.039(3)
C9 0.043(3) 0.043(3) 0.052(3) 0.011(3) 0.019(3) 0.002(3)
C12 0.045(3) 0.071(5) 0.048(3) 0.015(3) 0.023(3) 0.011(3)
C11 0.052(4) 0.079(5) 0.050(4) -0.006(3) 0.023(3) -0.006(3)

loop_
_atom_type_symbol
_atom_type_description
_atom_type_scat_dispersion_real
_atom_type_scat_dispersion_imag
_atom_type_scat_source
C C 0.0181 0.0091 'International Tables Vol C Tables 4.2.6.8 and 6.1.1.4'
H H 0.0000 0.0000 'International Tables Vol C Tables 4.2.6.8 and 6.1.1.4'
N N 0.0311 0.0180 'International Tables Vol C Tables 4.2.6.8 and 6.1.1.4'
O O 0.0492 0.0322 'International Tables Vol C Tables 4.2.6.8 and 6.1.1.4'
S S 0.3331 0.5567 'International Tables Vol C Tables 4.2.6.8 and 6.1.1.4'
Cl Cl 0.3639 0.7018 'International Tables Vol C Tables 4.2.6.8 and 6.1.1.4'

loop_
_geom_angle_atom_site_label_1
_geom_angle_atom_site_label_2
_geom_angle_atom_site_label_3
_geom_angle
O3 S1 C6 108.5(2)
O3 S1 N2 107.8(3)
N2 S1 C6 103.1(2)
O4 S1 O3 117.5(3)
O4 S1 C6 110.4(3)
O4 S1 N2 108.6(3)
O1 S2 C2 107.2(2)
O1 S2 O2 118.5(3)
O1 S2 N3 110.6(3)
O2 S2 C2 106.1(2)
O2 S2 N3 108.0(3)
N3 S2 C2 105.6(3)
C5 N1 C7 121.8(4)
C3 C2 S2 124.1(4)
C1 C2 S2 117.7(4)
C1 C2 C3 118.1(4)
N1 C5 C6 121.9(4)
N1 C5 C4 121.4(4)
C4 C5 C6 116.7(4)
C2 C3 Cl 120.6(4)
C4 C3 Cl 117.8(4)
C4 C3 C2 121.7(4)
C2 C1 C6 120.9(5)
C12 N4 C8 124.8(6)
C5 C6 S1 119.3(4)
C1 C6 S1 118.9(4)
C1 C6 C5 121.6(4)
C3 C4 C5 121.0(4)
O5 C8 N4 120.5(6)
O5 C8 C9 125.2(5)
N4 C8 C9 114.3(6)
C7 N2 S1 110.9(4)
C9 C10 C11 121.2(7)
N1 C7 N2 111.9(4)
C10 C9 C8 121.1(6)
C11 C12 N4 120.6(6)
C12 C11 C10 117.9(7)

loop_
_geom_bond_atom_site_label_1
_geom_bond_atom_site_label_2
_geom_bond_distance
S1 O3 1.433(5)
S1 C6 1.750(5)
S1 N2 1.625(5)
S1 O4 1.414(5)
S2 O1 1.425(4)
S2 C2 1.768(5)
S2 O2 1.437(4)
S2 N3 1.608(6)
Cl C3 1.734(5)
N1 C5 1.355(6)
N1 C7 1.439(7)
O5 C8 1.250(7)
C2 C3 1.408(7)
C2 C1 1.376(7)
C5 C6 1.416(7)
C5 C4 1.407(7)
C3 C4 1.365(7)
C1 C6 1.380(7)
N4 C8 1.370(7)
N4 C12 1.345(9)
C8 C9 1.421(8)
N2 C7 1.460(7)
C10 C9 1.343(9)
C10 C11 1.408(10)
C12 C11 1.335(10)
